data_7244126
loop_
_publ_author_name
'Zhang, Zeng-Hui'
'Lin, Rui-Lian'
'Yu, Xiang-Yun'
'Chen, Li-Xia'
'Tao, Zhu'
'Xiao, Xin'
'Wei, Gang'
'Redshaw, Carl'
'Liu, Jing-Xin'

_publ_section_title
;
 Encapsulation of l-valine, d-leucine and d-methionine by cucurbit[8]uril
;
_journal_issue 5
_journal_name_full CrystEngComm
_journal_page_first 1035
_journal_page_last 1040
_journal_paper_doi 10.1039/D1CE01513C
_journal_volume 24
_journal_year 2022
_chemical_formula_sum 'C53 H81 Cd Cl4 N33 O28 S'
_chemical_formula_weight 1914.77
_space_group_IT_number 2
_space_group_name_Hall '-P 1'
_space_group_name_H-M_alt 'P -1'
_symmetry_cell_setting triclinic
_symmetry_space_group_name_H-M 'P -1'
_atom_sites_solution_hydrogens geom
_atom_sites_solution_primary direct
_atom_sites_solution_secondary difmap
_audit_creation_method SHELXL-97
_audit_update_record
;
2021-11-16 deposited with the CCDC.	2022-01-04 downloaded from the CCDC.
;
_cell_angle_alpha 69.886(11)
_cell_angle_beta 78.459(12)
_cell_angle_gamma 66.732(11)
_cell_formula_units_Z 2
_cell_length_a 17.535(6)
_cell_length_b 17.696(7)
_cell_length_c 18.620(7)
_cell_measurement_reflns_used 9524
_cell_measurement_temperature 273(2)
_cell_measurement_theta_max 21.26
_cell_measurement_theta_min 2.32
_cell_volume 4970(3)
_computing_cell_refinement 'Bruker SMART'
_computing_data_collection 'Bruker SMART'
_computing_data_reduction 'Bruker SAINT'
_computing_molecular_graphics 'Bruker SHELXTL'
_computing_publication_material 'Bruker SHELXTL'
_computing_structure_refinement 'SHELXL-97 (Sheldrick, 2008)'
_computing_structure_solution 'SHELXS-97 (Sheldrick, 2008)'
_diffrn_ambient_temperature 273(2)
_diffrn_measured_fraction_theta_full 0.984
_diffrn_measured_fraction_theta_max 0.984
_diffrn_measurement_device_type 'Bruker APEX-II CCD'
_diffrn_measurement_method '\f and \w scans'
_diffrn_radiation_monochromator graphite
_diffrn_radiation_source 'fine-focus sealed tube'
_diffrn_radiation_type MoK\a
_diffrn_radiation_wavelength 0.71073
_diffrn_reflns_av_R_equivalents 0.1107
_diffrn_reflns_av_sigmaI/netI 0.1160
_diffrn_reflns_limit_h_max 20
_diffrn_reflns_limit_h_min -19
_diffrn_reflns_limit_k_max 21
_diffrn_reflns_limit_k_min -21
_diffrn_reflns_limit_l_max 22
_diffrn_reflns_limit_l_min -22
_diffrn_reflns_number 70104
_diffrn_reflns_theta_full 25.00
_diffrn_reflns_theta_max 25.00
_diffrn_reflns_theta_min 2.28
_diffrn_standards_decay_% none
_exptl_absorpt_coefficient_mu 0.428
_exptl_absorpt_correction_T_max 0.9269
_exptl_absorpt_correction_T_min 0.8968
_exptl_absorpt_correction_type multi-scan
_exptl_absorpt_process_details 'SADABS; Bruker, 2008'
_exptl_crystal_colour colorless
_exptl_crystal_density_diffrn 1.279
_exptl_crystal_density_meas ?
_exptl_crystal_density_method 'not measured'
_exptl_crystal_description block
_exptl_crystal_F_000 1972
_exptl_crystal_size_max 0.26
_exptl_crystal_size_mid 0.21
_exptl_crystal_size_min 0.18
_platon_squeeze_details
;
;
_refine_diff_density_max 1.065
_refine_diff_density_min -1.064
_refine_diff_density_rms 0.130
_refine_ls_extinction_method none
_refine_ls_goodness_of_fit_ref 1.011
_refine_ls_hydrogen_treatment mixed
_refine_ls_matrix_type full
_refine_ls_number_parameters 1009
_refine_ls_number_reflns 17211
_refine_ls_number_restraints 11
_refine_ls_restrained_S_all 1.011
_refine_ls_R_factor_all 0.1668
_refine_ls_R_factor_gt 0.1141
_refine_ls_shift/su_max 0.043
_refine_ls_shift/su_mean 0.001
_refine_ls_structure_factor_coef Fsqd
_refine_ls_weighting_details 'calc w=1/[\s^2^(Fo^2^)+(0.1980P)^2^+0.0000P] where P=(Fo^2^+2Fc^2^)/3'
_refine_ls_weighting_scheme calc
_refine_ls_wR_factor_gt 0.2978
_refine_ls_wR_factor_ref 0.3415
_reflns_number_gt 8006
_reflns_number_total 17211
_reflns_threshold_expression >2sigma(I)
_cod_data_source_file d1ce01513c2.cif
_cod_data_source_block p_CCDC2
_cod_depositor_comments
;
The following automatic conversions were performed:

data item '_exptl_absorpt_correction_type' value 'multi scan' was
changed to 'multi-scan' in accordance with the
/home/data/users/saulius/crontab/automatic-downloads/rss-feeds/RSC/lib/dictionaries/cif_core.dic
dictionary named 'cif_core.dic' version 2.4.2 last updated on
2011-04-26.

data item '_symmetry_cell_setting' value 'Triclinic' was changed to
'triclinic' in accordance with the
/home/data/users/saulius/crontab/automatic-downloads/rss-feeds/RSC/lib/dictionaries/cif_core.dic
dictionary named 'cif_core.dic' version 2.4.2 last updated on
2011-04-26.

data item '_exptl_crystal_density_meas' value 'not measured' was
changed to '?' -- the value is perceived as not measured.

Automatic conversion script
Id: cif_fix_values 7556 2019-12-06 15:28:31Z antanas 

 Adding full bibliography for 7244124--7244126.cif.
;
_cod_original_sg_symbol_H-M P-1
_cod_database_code 7244126

loop_
_symmetry_equiv_pos_as_xyz
'x, y, z'
'-x, -y, -z'

loop_
_atom_site_label
_atom_site_type_symbol
_atom_site_fract_x
_atom_site_fract_y
_atom_site_fract_z
_atom_site_U_iso_or_equiv
_atom_site_adp_type
_atom_site_occupancy
_atom_site_symmetry_multiplicity
_atom_site_calc_flag
_atom_site_refinement_flags
_atom_site_disorder_assembly
_atom_site_disorder_group
Cd1 Cd 0.66062(4) 0.61563(4) 0.53766(4) 0.0763(3) Uani 1 1 d . . .
Cl2 Cl 0.59954(14) 0.75200(18) 0.5717(2) 0.1140(11) Uani 1 1 d . . .
Cl1 Cl 0.80659(14) 0.58681(16) 0.49395(15) 0.0841(7) Uani 1 1 d . . .
Cl4 Cl 0.57784(19) 0.6290(2) 0.43694(18) 0.1092(10) Uani 1 1 d . . .
Cl3 Cl 0.6255(2) 0.5098(2) 0.65097(18) 0.1152(10) Uani 1 1 d . . .
O12 O 0.3153(4) 1.0016(4) 0.3233(3) 0.0758(16) Uani 1 1 d . . .
O11 O 0.3278(4) 0.7742(4) 0.3807(3) 0.0773(16) Uani 1 1 d . . .
O10 O 0.1217(3) 1.2150(3) 0.2875(3) 0.0657(14) Uani 1 1 d . . .
N24 N 0.2167(3) 0.6037(4) 0.6513(3) 0.0521(14) Uani 1 1 d . . .
N32 N 0.1929(4) 1.2132(4) 0.3795(3) 0.0509(14) Uani 1 1 d . . .
N31 N 0.3549(4) 0.7771(4) 0.6130(3) 0.0548(15) Uani 1 1 d . . .
N11 N 0.0677(4) 0.6366(4) 1.2701(4) 0.0643(17) Uani 1 1 d . . .
N30 N 0.2350(4) 0.6118(4) 0.5162(4) 0.0637(17) Uani 1 1 d . . .
N10 N 0.2034(4) 0.5389(4) 1.2372(4) 0.0652(17) Uani 1 1 d . . .
O3 O -0.0077(4) 0.5485(4) 1.3321(3) 0.0724(15) Uani 1 1 d . . .
N29 N 0.3720(4) 0.9336(4) 0.4399(3) 0.0551(15) Uani 1 1 d . . .
O9 O 0.1685(4) 0.6817(4) 0.4035(3) 0.0706(15) Uani 1 1 d . . .
O8 O 0.1223(3) 0.6628(4) 0.7424(3) 0.0698(15) Uani 1 1 d . . .
N28 N 0.3367(4) 0.6773(4) 0.5025(3) 0.0547(15) Uani 1 1 d . . .
N27 N 0.3260(4) 0.6589(4) 0.6405(3) 0.0578(15) Uani 1 1 d . . .
O7 O 0.0687(4) 1.2228(4) 0.6161(3) 0.0742(15) Uani 1 1 d . . .
N26 N 0.0634(4) 1.3102(4) 0.3620(3) 0.0542(14) Uani 1 1 d . . .
N9 N -0.1966(5) 0.7056(4) 1.2148(4) 0.0708(19) Uani 1 1 d . . .
C40 C 0.1714(5) 0.6419(5) 0.4737(5) 0.059(2) Uani 1 1 d . . .
N25 N 0.2785(4) 1.0700(4) 0.5438(4) 0.0616(16) Uani 1 1 d . . .
C39 C 0.0009(4) 0.6258(6) 0.6890(4) 0.063(2) Uani 1 1 d . . .
H39A H -0.0029 0.5694 0.7008 0.076 Uiso 1 1 calc R . .
H39B H -0.0076 0.6397 0.7367 0.076 Uiso 1 1 calc R . .
N23 N 0.1705(4) 1.2133(4) 0.5145(3) 0.0592(16) Uani 1 1 d . . .
N22 N 0.3372(4) 0.9294(4) 0.5745(3) 0.0567(15) Uani 1 1 d . . .
C38 C 0.0909(4) 1.3319(5) 0.4189(4) 0.0462(15) Uani 1 1 d . . .
H38A H 0.0928 1.3901 0.3997 0.055 Uiso 1 1 calc R . .
N21 N 0.0849(4) 0.6239(4) 0.6516(3) 0.0577(16) Uani 1 1 d . . .
N20 N 0.0449(4) 1.3177(4) 0.4924(3) 0.0594(16) Uani 1 1 d . . .
C37 C 0.4192(5) 0.8478(5) 0.4295(5) 0.0582(19) Uani 1 1 d . . .
H37A H 0.4202 0.8514 0.3762 0.070 Uiso 1 1 calc R . .
H37B H 0.4762 0.8296 0.4418 0.070 Uiso 1 1 calc R . .
C28 C 0.0341(5) 0.6221(6) 0.4879(5) 0.069(2) Uani 1 1 d . . .
H28A H 0.0315 0.5648 0.5063 0.083 Uiso 1 1 calc R . .
H28B H 0.0438 0.6369 0.4325 0.083 Uiso 1 1 calc R . .
N18 N 0.3833(4) 0.7839(4) 0.4776(4) 0.0595(16) Uani 1 1 d . . .
N8 N 0.3236(5) 0.3808(6) 0.9219(4) 0.086(2) Uani 1 1 d . . .
C36 C 0.3713(6) 0.8405(5) 0.6318(5) 0.069(2) Uani 1 1 d . . .
H36A H 0.4310 0.8241 0.6325 0.083 Uiso 1 1 calc R . .
H36B H 0.3462 0.8428 0.6827 0.083 Uiso 1 1 calc R . .
O2 O 0.1873(5) 0.4057(4) 1.2809(3) 0.0860(19) Uani 1 1 d . . .
C35 C 0.2405(5) 1.1552(5) 0.5587(5) 0.0605(19) Uani 1 1 d . . .
H35A H 0.2227 1.1466 0.6127 0.073 Uiso 1 1 calc R . .
H35B H 0.2825 1.1814 0.5471 0.073 Uiso 1 1 calc R . .
C34 C 0.1796(5) 1.2614(5) 0.4343(4) 0.0594(19) Uani 1 1 d . . .
H34A H 0.2222 1.2873 0.4254 0.071 Uiso 1 1 calc R . .
C33 C 0.4056(5) 0.7342(5) 0.5565(4) 0.0540(17) Uani 1 1 d . . .
H33A H 0.4652 0.7168 0.5614 0.065 Uiso 1 1 calc R . .
N17 N 0.3057(4) 1.0754(4) 0.4083(3) 0.0543(14) Uani 1 1 d . . .
N7 N 0.3064(5) 0.5477(5) 1.0680(4) 0.0742(19) Uani 1 1 d . . .
C32 C 0.1254(5) 0.5737(5) 0.5967(4) 0.0588(19) Uani 1 1 d . . .
H32A H 0.1183 0.5178 0.6138 0.071 Uiso 1 1 calc R . .
C14 C 0.1480(6) 0.5762(6) 1.2959(4) 0.073(2) Uani 1 1 d . . .
H14A H 0.1399 0.5301 1.3398 0.088 Uiso 1 1 calc R . .
H14B H 0.1747 0.6052 1.3127 0.088 Uiso 1 1 calc R . .
C31 C 0.2903(5) 0.5941(5) 0.6833(4) 0.0595(19) Uani 1 1 d . . .
H31A H 0.2757 0.5967 0.7357 0.071 Uiso 1 1 calc R . .
H31B H 0.3319 0.5377 0.6848 0.071 Uiso 1 1 calc R . .
C30 C 0.3419(4) 1.0550(5) 0.4812(4) 0.0525(17) Uani 1 1 d . . .
H30A H 0.3811 1.0844 0.4747 0.063 Uiso 1 1 calc R . .
C29 C 0.1384(5) 0.6309(5) 0.6881(4) 0.0554(18) Uani 1 1 d . . .
C12 C 0.3171(7) 0.4598(7) 0.9247(6) 0.085(3) Uani 1 1 d . . .
N5 N 0.2820(5) 0.4362(5) 1.1807(4) 0.077(2) Uani 1 1 d . . .
N19 N 0.1028(4) 0.6214(4) 0.5195(4) 0.0615(16) Uani 1 1 d . . .
N4 N -0.1788(5) 0.8159(5) 1.0966(4) 0.0749(19) Uani 1 1 d . . .
N3 N -0.2616(6) 0.7932(6) 1.0386(4) 0.087(2) Uani 1 1 d . . .
N2 N 0.3224(5) 0.3365(5) 1.1081(4) 0.075(2) Uani 1 1 d . . .
N1 N -0.0694(4) 0.6911(4) 1.2573(4) 0.0623(16) Uani 1 1 d . . .
O1 O -0.2042(4) 0.5709(4) 1.2562(4) 0.0838(18) Uani 1 1 d . . .
C27 C 0.2174(4) 0.5648(5) 0.5942(4) 0.0522(17) Uani 1 1 d . . .
H27A H 0.2544 0.5044 0.6066 0.063 Uiso 1 1 calc R . .
C15 C 0.2609(5) 0.5771(6) 1.1876(5) 0.074(2) Uani 1 1 d . . .
H15A H 0.2929 0.5911 1.2154 0.089 Uiso 1 1 calc R . .
C18 C 0.3633(7) 0.3089(7) 0.9866(5) 0.085(3) Uani 1 1 d . . .
H18A H 0.4173 0.2713 0.9701 0.102 Uiso 1 1 calc R . .
C17 C -0.1274(9) 0.8589(7) 1.1046(7) 0.107(4) Uani 1 1 d . . .
H17A H -0.1582 0.8963 1.1365 0.129 Uiso 1 1 calc R . .
H17B H -0.1148 0.8947 1.0545 0.129 Uiso 1 1 calc R . .
C26 C 0.0919(5) 1.2479(5) 0.5477(5) 0.0601(19) Uani 1 1 d . . .
O4 O 0.2908(6) 0.5279(5) 0.8746(4) 0.113(3) Uani 1 1 d . . .
N13 N 0.3167(6) 0.2620(5) 1.0357(4) 0.091(2) Uani 1 1 d . . .
C25 C 0.3847(5) 0.9575(5) 0.5035(4) 0.0552(18) Uani 1 1 d . . .
H25A H 0.4438 0.9394 0.5108 0.066 Uiso 1 1 calc R . .
N14 N -0.0502(5) 0.7990(5) 1.1383(4) 0.078(2) Uani 1 1 d . . .
C24 C 0.3485(4) 0.7496(4) 0.4478(4) 0.0503(17) Uani 1 1 d . . .
C23 C 0.3801(5) 0.6578(5) 0.5725(4) 0.0536(17) Uani 1 1 d . . .
H23A H 0.4283 0.6040 0.5797 0.064 Uiso 1 1 calc R . .
C22 C 0.2749(4) 1.1616(5) 0.3572(4) 0.0567(18) Uani 1 1 d . . .
H22A H 0.3131 1.1903 0.3540 0.068 Uiso 1 1 calc R . .
H22B H 0.2747 1.1581 0.3064 0.068 Uiso 1 1 calc R . .
C21 C 0.3157(5) 0.6143(5) 0.4849(5) 0.0606(19) Uani 1 1 d . . .
H21A H 0.3184 0.6270 0.4297 0.073 Uiso 1 1 calc R . .
H21B H 0.3570 0.5577 0.5046 0.073 Uiso 1 1 calc R . .
C20 C 0.1280(4) 1.2415(5) 0.3384(4) 0.0496(16) Uani 1 1 d . . .
C13 C 0.3269(6) 0.3495(6) 1.1802(5) 0.078(2) Uani 1 1 d . . .
H13A H 0.3043 0.3116 1.2221 0.094 Uiso 1 1 calc R . .
H13B H 0.3847 0.3342 1.1883 0.094 Uiso 1 1 calc R . .
N12 N 0.3414(5) 0.4496(5) 0.9935(4) 0.0729(19) Uani 1 1 d . . .
C11 C -0.2920(7) 0.7674(6) 1.1200(5) 0.083(3) Uani 1 1 d . . .
H11A H -0.3512 0.8006 1.1281 0.100 Uiso 1 1 calc R . .
N6 N 0.2228(4) 0.6493(5) 1.1219(4) 0.0729(19) Uani 1 1 d . . .
C9 C 0.2186(6) 0.4560(6) 1.2375(5) 0.068(2) Uani 1 1 d . . .
C8 C -0.2212(5) 0.6431(6) 1.2132(5) 0.065(2) Uani 1 1 d . . .
C7 C 0.3601(7) 0.5166(7) 1.0061(5) 0.084(3) Uani 1 1 d . . .
H7A H 0.3534 0.5643 0.9594 0.101 Uiso 1 1 calc R . .
H7B H 0.4176 0.4944 1.0183 0.101 Uiso 1 1 calc R . .
C6 C 0.3162(6) 0.5072(6) 1.1481(4) 0.067(2) Uani 1 1 d . . .
H6A H 0.3745 0.4868 1.1591 0.081 Uiso 1 1 calc R . .
C5 C -0.0053(6) 0.6188(6) 1.2911(5) 0.069(2) Uani 1 1 d . . .
C19 C 0.3304(5) 1.0018(5) 0.3864(5) 0.063(2) Uani 1 1 d . . .
C4 C -0.2367(7) 0.7895(6) 1.1591(5) 0.082(3) Uani 1 1 d . . .
H4A H -0.2692 0.8345 1.1839 0.099 Uiso 1 1 calc R . .
C3 C -0.1529(7) 0.6985(6) 1.2767(5) 0.079(3) Uani 1 1 d . . .
H3A H -0.1819 0.7488 1.2946 0.095 Uiso 1 1 calc R . .
H3B H -0.1553 0.6485 1.3190 0.095 Uiso 1 1 calc R . .
C2 C -0.0439(6) 0.7654(5) 1.2217(4) 0.071(2) Uani 1 1 d . . .
H2A H -0.0726 0.8106 1.2470 0.085 Uiso 1 1 calc R . .
C1 C 0.3295(8) 0.3657(7) 0.8475(5) 0.096(3) Uani 1 1 d . . .
H1A H 0.3163 0.4205 0.8077 0.115 Uiso 1 1 calc R . .
H1B H 0.3864 0.3307 0.8362 0.115 Uiso 1 1 calc R . .
O14 O 0.2688(4) 0.7450(4) 0.7220(3) 0.0749(16) Uani 1 1 d . . .
O18 O 0.2328(5) 0.6867(5) 0.9884(3) 0.094(2) Uani 1 1 d . . .
O13 O 0.2371(4) 0.9893(4) 0.6618(3) 0.0798(16) Uani 1 1 d . . .
O17 O 0.0391(5) 0.8204(5) 1.0282(4) 0.112(3) Uani 1 1 d . . .
O6 O 0.2560(6) 0.2366(5) 1.1616(4) 0.110(2) Uani 1 1 d . . .
N41 N 0.0852(5) 0.7476(5) 1.1495(4) 0.084(2) Uani 1 1 d . . .
C42 C 0.3105(5) 0.7282(5) 0.6646(5) 0.0573(19) Uani 1 1 d . . .
O5 O -0.1632(7) 0.8515(6) 0.9651(4) 0.127(3) Uani 1 1 d . . .
N40 N 0.2745(5) 0.3232(5) 0.8456(4) 0.080(2) Uani 1 1 d . . .
C57 C 0.0507(7) 0.7276(6) 1.2300(5) 0.078(3) Uani 1 1 d . . .
H57A H 0.0663 0.7552 1.2593 0.094 Uiso 1 1 calc R . .
C41 C 0.2808(5) 0.9975(5) 0.5982(5) 0.066(2) Uani 1 1 d . . .
C56 C 0.2932(7) 0.2766(7) 1.1073(6) 0.088(3) Uani 1 1 d . . .
C55 C 0.3741(5) 0.3611(6) 1.0377(4) 0.067(2) Uani 1 1 d . . .
H55A H 0.4323 0.3434 1.0478 0.080 Uiso 1 1 calc R . .
C54 C 0.1739(7) 0.7348(7) 1.1271(7) 0.102(3) Uani 1 1 d . . .
H54A H 0.1788 0.7761 1.0778 0.122 Uiso 1 1 calc R . .
H54B H 0.1964 0.7459 1.1644 0.122 Uiso 1 1 calc R . .
C53 C -0.1997(7) 0.8231(6) 1.0267(5) 0.083(3) Uani 1 1 d . . .
C52 C 0.0287(7) 0.7915(7) 1.0991(7) 0.093(3) Uani 1 1 d . . .
C51 C 0.2531(7) 0.6312(8) 1.0544(5) 0.085(3) Uani 1 1 d . . .
C50 C -0.3162(8) 0.8131(6) 0.9783(5) 0.094(3) Uani 1 1 d . . .
H50A H -0.3726 0.8461 0.9931 0.112 Uiso 1 1 calc R . .
H50B H -0.2982 0.8489 0.9309 0.112 Uiso 1 1 calc R . .
O2W O 0.4554(4) 1.0098(4) 0.6368(3) 0.083(2) Uani 1 1 d . . .
O1W O 0.4569(5) 0.6189(7) 1.0922(5) 0.146(4) Uani 1 1 d . . .
C03 C 0.0098(10) 1.4493(11) -0.1215(8) 0.148(7) Uani 1 1 d D . .
H03A H 0.0358 1.4314 -0.1664 0.222 Uiso 1 1 calc R . .
H03B H 0.0476 1.4200 -0.0815 0.222 Uiso 1 1 calc R . .
H03C H -0.0043 1.5103 -0.1335 0.222 Uiso 1 1 calc R . .
S1 S -0.0636(8) 1.4289(7) -0.0965(6) 0.349(8) Uani 1 1 d DU . .
N01 N -0.1433(7) 1.3004(6) 0.1325(5) 0.112(3) Uani 1 1 d . . .
H01A H -0.1857 1.3356 0.1037 0.168 Uiso 1 1 calc R . .
H01B H -0.1567 1.3044 0.1801 0.168 Uiso 1 1 calc R . .
H01C H -0.1321 1.2465 0.1333 0.168 Uiso 1 1 calc R . .
O01 O 0.0632(8) 1.2983(8) 0.1388(7) 0.171(5) Uani 1 1 d . . .
H01D H 0.0867 1.2785 0.1805 0.205 Uiso 1 1 d R . .
O02 O 0.0069(12) 1.1886(9) 0.1864(9) 0.222(9) Uani 1 1 d . . .
C01 C 0.0031(12) 1.2622(16) 0.1470(8) 0.151(7) Uani 1 1 d . . .
C02 C -0.0683(9) 1.3249(10) 0.0997(6) 0.121(4) Uani 1 1 d DU . .
H02A H -0.0530 1.2925 0.0625 0.145 Uiso 1 1 calc R . .
C04 C -0.1199(18) 1.4656(19) -0.0209(13) 0.261(10) Uani 1 1 d DU . .
H04A H -0.1182 1.5212 -0.0253 0.313 Uiso 1 1 calc R . .
H04B H -0.1775 1.4704 -0.0177 0.313 Uiso 1 1 calc R . .
C05 C -0.0769(12) 1.3985(19) 0.046(2) 0.48(4) Uani 1 1 d DU . .
H05A H -0.0198 1.3865 0.0242 0.580 Uiso 1 1 calc R . .
H05B H -0.0832 1.4343 0.0777 0.580 Uiso 1 1 calc R . .

loop_
_atom_site_aniso_label
_atom_site_aniso_U_11
_atom_site_aniso_U_22
_atom_site_aniso_U_33
_atom_site_aniso_U_23
_atom_site_aniso_U_13
_atom_site_aniso_U_12
Cd1 0.0695(4) 0.0698(5) 0.0923(5) -0.0355(4) -0.0062(3) -0.0173(3)
Cl2 0.0579(12) 0.1001(19) 0.221(4) -0.104(2) 0.0064(16) -0.0255(12)
Cl1 0.0698(13) 0.0953(16) 0.0941(16) -0.0554(14) 0.0088(11) -0.0200(12)
Cl4 0.1013(19) 0.108(2) 0.116(2) -0.0504(17) -0.0440(16) -0.0028(16)
Cl3 0.147(3) 0.121(2) 0.0902(19) -0.0235(17) -0.0080(18) -0.067(2)
O12 0.099(4) 0.070(4) 0.062(3) -0.035(3) -0.010(3) -0.017(3)
O11 0.114(5) 0.081(4) 0.044(3) -0.021(3) -0.004(3) -0.040(3)
O10 0.073(3) 0.069(3) 0.058(3) -0.033(3) -0.009(3) -0.015(3)
N24 0.043(3) 0.058(4) 0.058(4) -0.017(3) 0.001(3) -0.022(3)
N32 0.054(3) 0.050(3) 0.047(3) -0.019(3) -0.005(3) -0.013(3)
N31 0.069(4) 0.053(3) 0.052(3) -0.016(3) -0.001(3) -0.032(3)
N11 0.080(5) 0.070(4) 0.050(4) -0.015(3) 0.004(3) -0.040(4)
N30 0.054(4) 0.081(5) 0.053(4) -0.021(3) 0.008(3) -0.026(3)
N10 0.073(4) 0.077(5) 0.057(4) -0.028(3) 0.005(3) -0.036(4)
O3 0.084(4) 0.068(4) 0.064(4) -0.017(3) 0.003(3) -0.033(3)
N29 0.072(4) 0.041(3) 0.047(3) -0.014(3) 0.000(3) -0.016(3)
O9 0.089(4) 0.084(4) 0.052(3) -0.020(3) 0.006(3) -0.049(3)
O8 0.072(3) 0.096(4) 0.060(3) -0.051(3) 0.008(3) -0.031(3)
N28 0.061(4) 0.068(4) 0.043(3) -0.019(3) 0.000(3) -0.031(3)
N27 0.072(4) 0.061(4) 0.044(3) -0.017(3) 0.004(3) -0.030(3)
O7 0.083(4) 0.086(4) 0.055(4) -0.022(3) 0.003(3) -0.034(3)
N26 0.051(3) 0.062(4) 0.058(4) -0.028(3) -0.008(3) -0.019(3)
N9 0.092(5) 0.063(4) 0.050(4) -0.008(3) 0.003(3) -0.031(4)
C40 0.055(4) 0.067(5) 0.076(6) -0.038(5) 0.016(4) -0.039(4)
N25 0.078(4) 0.047(4) 0.049(4) -0.018(3) 0.002(3) -0.012(3)
C39 0.049(4) 0.089(6) 0.053(4) -0.038(4) 0.006(3) -0.015(4)
N23 0.071(4) 0.056(4) 0.032(3) -0.013(3) 0.000(3) -0.006(3)
N22 0.070(4) 0.051(4) 0.050(3) -0.012(3) -0.011(3) -0.021(3)
C38 0.046(3) 0.059(4) 0.045(4) -0.029(3) 0.000(3) -0.020(3)
N21 0.047(3) 0.082(4) 0.056(4) -0.041(3) -0.006(3) -0.018(3)
N20 0.059(4) 0.074(4) 0.045(3) -0.025(3) -0.001(3) -0.019(3)
C37 0.071(5) 0.052(4) 0.062(5) -0.022(4) 0.009(4) -0.035(4)
C28 0.078(5) 0.071(5) 0.049(4) -0.032(4) 0.005(4) -0.010(4)
N18 0.074(4) 0.052(4) 0.053(4) -0.015(3) -0.003(3) -0.024(3)
N8 0.106(6) 0.109(7) 0.042(4) -0.020(4) -0.006(4) -0.038(5)
C36 0.095(6) 0.061(5) 0.050(4) -0.010(4) -0.015(4) -0.027(4)
O2 0.121(5) 0.075(4) 0.053(3) -0.013(3) 0.015(3) -0.041(4)
C35 0.070(5) 0.056(4) 0.064(5) -0.021(4) -0.019(4) -0.021(4)
C34 0.065(5) 0.054(4) 0.061(5) -0.028(4) 0.000(4) -0.015(4)
C33 0.054(4) 0.060(4) 0.051(4) -0.022(4) 0.001(3) -0.020(3)
N17 0.068(4) 0.041(3) 0.052(3) -0.014(3) -0.014(3) -0.013(3)
N7 0.086(5) 0.090(6) 0.052(4) -0.021(4) 0.008(4) -0.043(4)
C32 0.060(4) 0.060(5) 0.042(4) -0.019(4) 0.005(3) -0.008(4)
C14 0.104(7) 0.081(6) 0.034(4) -0.014(4) 0.004(4) -0.038(5)
C31 0.069(5) 0.059(5) 0.051(4) -0.006(4) -0.007(4) -0.030(4)
C30 0.056(4) 0.056(4) 0.049(4) -0.020(3) 0.005(3) -0.022(3)
C29 0.057(4) 0.056(4) 0.052(4) -0.014(4) -0.003(3) -0.020(3)
C12 0.118(8) 0.090(7) 0.059(6) -0.020(6) -0.005(5) -0.052(6)
N5 0.080(5) 0.077(5) 0.059(4) -0.008(4) 0.015(4) -0.031(4)
N19 0.067(4) 0.055(4) 0.061(4) -0.024(3) -0.014(3) -0.009(3)
N4 0.094(5) 0.079(5) 0.066(5) -0.014(4) -0.003(4) -0.053(4)
N3 0.107(6) 0.097(6) 0.058(5) -0.011(4) -0.015(4) -0.043(5)
N2 0.088(5) 0.066(4) 0.061(4) -0.009(4) 0.006(4) -0.030(4)
N1 0.072(4) 0.062(4) 0.056(4) -0.018(3) 0.000(3) -0.029(3)
O1 0.116(5) 0.073(4) 0.065(4) -0.004(3) -0.019(3) -0.044(4)
C27 0.057(4) 0.053(4) 0.045(4) -0.004(3) 0.004(3) -0.030(3)
C15 0.073(5) 0.081(6) 0.064(5) -0.001(5) -0.004(4) -0.041(5)
C18 0.099(7) 0.093(7) 0.059(5) -0.021(5) -0.002(5) -0.034(6)
C17 0.147(11) 0.086(7) 0.082(7) -0.013(6) -0.004(7) -0.046(8)
C26 0.071(5) 0.070(5) 0.051(5) -0.030(4) -0.008(4) -0.025(4)
O4 0.193(9) 0.093(5) 0.069(4) 0.005(4) -0.040(5) -0.076(5)
N13 0.132(7) 0.088(6) 0.055(5) 0.000(4) -0.013(4) -0.057(5)
C25 0.059(4) 0.055(4) 0.058(4) -0.018(4) -0.008(3) -0.023(3)
N14 0.078(5) 0.081(5) 0.067(5) -0.007(4) 0.000(4) -0.037(4)
C24 0.061(4) 0.045(4) 0.052(4) -0.020(3) -0.005(3) -0.021(3)
C23 0.056(4) 0.046(4) 0.054(4) -0.010(3) -0.003(3) -0.018(3)
C22 0.050(4) 0.060(5) 0.055(4) -0.025(4) 0.013(3) -0.015(3)
C21 0.061(4) 0.071(5) 0.055(4) -0.025(4) 0.009(4) -0.029(4)
C20 0.046(4) 0.057(4) 0.048(4) -0.019(3) -0.003(3) -0.018(3)
C13 0.094(6) 0.083(6) 0.052(5) -0.025(4) -0.009(4) -0.021(5)
N12 0.097(5) 0.088(5) 0.042(4) -0.013(4) 0.010(3) -0.054(4)
C11 0.103(7) 0.074(6) 0.055(5) -0.017(5) 0.006(5) -0.020(5)
N6 0.073(4) 0.090(5) 0.056(4) -0.016(4) 0.005(3) -0.039(4)
C9 0.086(6) 0.075(6) 0.051(5) -0.011(4) -0.015(4) -0.039(5)
C8 0.076(5) 0.067(6) 0.057(5) -0.013(4) -0.011(4) -0.033(4)
C7 0.104(7) 0.107(7) 0.059(5) -0.029(5) 0.031(5) -0.068(6)
C6 0.075(5) 0.083(6) 0.045(4) -0.014(4) -0.013(4) -0.029(4)
C5 0.081(6) 0.080(6) 0.044(4) -0.027(5) -0.003(4) -0.022(5)
C19 0.050(4) 0.067(5) 0.080(6) -0.040(5) 0.005(4) -0.018(4)
C4 0.109(7) 0.080(6) 0.041(4) -0.011(4) -0.005(5) -0.020(5)
C3 0.111(8) 0.080(6) 0.040(4) -0.025(4) -0.006(4) -0.021(5)
C2 0.117(7) 0.053(5) 0.047(5) -0.014(4) -0.001(4) -0.037(5)
C1 0.153(10) 0.102(7) 0.060(6) -0.023(5) 0.000(6) -0.078(7)
O14 0.100(4) 0.081(4) 0.052(3) -0.032(3) 0.017(3) -0.040(3)
O18 0.127(5) 0.118(5) 0.047(3) 0.000(4) -0.015(3) -0.070(4)
O13 0.088(4) 0.096(4) 0.062(4) -0.036(3) 0.005(3) -0.032(3)
O17 0.129(6) 0.104(5) 0.063(4) 0.016(4) 0.004(4) -0.039(5)
O6 0.151(7) 0.114(6) 0.067(4) -0.008(4) 0.011(4) -0.072(5)
N41 0.096(6) 0.105(6) 0.058(4) -0.018(4) 0.008(4) -0.055(5)
C42 0.064(4) 0.053(4) 0.056(5) -0.003(4) -0.014(4) -0.028(4)
O5 0.197(9) 0.115(6) 0.064(5) 0.008(4) 0.002(5) -0.085(6)
N40 0.111(6) 0.086(5) 0.057(4) -0.016(4) -0.003(4) -0.056(5)
C57 0.116(8) 0.075(6) 0.042(4) -0.020(4) 0.007(4) -0.037(5)
C41 0.069(5) 0.063(5) 0.064(5) -0.023(5) -0.009(4) -0.016(4)
C56 0.103(7) 0.080(7) 0.062(6) -0.004(5) -0.015(5) -0.023(6)
C55 0.059(4) 0.103(7) 0.050(4) -0.029(5) 0.012(4) -0.041(4)
C54 0.115(9) 0.103(8) 0.082(7) 0.001(6) 0.010(6) -0.066(7)
C53 0.123(8) 0.069(6) 0.049(5) -0.011(4) -0.009(5) -0.032(6)
C52 0.093(7) 0.096(7) 0.093(8) -0.020(6) -0.030(6) -0.031(6)
C51 0.107(7) 0.123(9) 0.060(6) -0.014(6) -0.006(5) -0.088(7)
C50 0.153(10) 0.079(6) 0.051(5) 0.002(5) -0.025(6) -0.055(6)
O2W 0.107(4) 0.145(5) 0.029(2) 0.023(3) -0.024(3) -0.109(4)
O1W 0.139(7) 0.260(11) 0.148(7) -0.135(8) 0.111(6) -0.175(8)
C03 0.148(13) 0.168(14) 0.065(7) -0.015(8) 0.045(8) -0.032(11)
S1 0.387(15) 0.392(14) 0.286(11) -0.225(11) -0.185(10) 0.025(12)
N01 0.160(9) 0.103(7) 0.084(6) -0.023(5) -0.044(6) -0.043(6)
O01 0.149(9) 0.199(11) 0.151(9) -0.076(8) -0.081(8) 0.006(8)
O02 0.31(2) 0.136(9) 0.175(13) -0.062(9) -0.131(13) 0.038(11)
C01 0.145(13) 0.25(2) 0.072(8) -0.084(12) -0.022(9) -0.046(15)
C02 0.151(11) 0.189(12) 0.072(7) -0.033(7) -0.018(7) -0.112(11)
C04 0.263(14) 0.276(13) 0.252(11) -0.094(10) -0.025(9) -0.087(8)
C05 0.111(14) 0.49(5) 0.50(5) 0.34(5) -0.06(2) -0.15(2)

loop_
_atom_type_symbol
_atom_type_description
_atom_type_scat_dispersion_real
_atom_type_scat_dispersion_imag
_atom_type_scat_source
C C 0.0033 0.0016 'International Tables Vol C Tables 4.2.6.8 and 6.1.1.4'
H H 0.0000 0.0000 'International Tables Vol C Tables 4.2.6.8 and 6.1.1.4'
N N 0.0061 0.0033 'International Tables Vol C Tables 4.2.6.8 and 6.1.1.4'
O O 0.0106 0.0060 'International Tables Vol C Tables 4.2.6.8 and 6.1.1.4'
Cl Cl 0.1484 0.1585 'International Tables Vol C Tables 4.2.6.8 and 6.1.1.4'
Cd Cd -0.8075 1.2024 'International Tables Vol C Tables 4.2.6.8 and 6.1.1.4'
S S 0.1246 0.1234 'International Tables Vol C Tables 4.2.6.8 and 6.1.1.4'

loop_
_geom_angle_atom_site_label_1
_geom_angle_atom_site_label_2
_geom_angle_atom_site_label_3
_geom_angle
_geom_angle_site_symmetry_1
_geom_angle_site_symmetry_3
_geom_angle_publ_flag
Cl1 Cd1 Cl3 117.78(11) . . ?
Cl1 Cd1 Cl2 110.69(9) . . ?
Cl3 Cd1 Cl2 104.36(13) . . ?
Cl1 Cd1 Cl4 111.76(10) . . ?
Cl3 Cd1 Cl4 104.16(12) . . ?
Cl2 Cd1 Cl4 107.32(11) . . ?
C29 N24 C27 111.9(6) . . ?
C29 N24 C31 121.0(6) . . ?
C27 N24 C31 124.9(6) . . ?
C20 N32 C22 123.0(6) . . ?
C20 N32 C34 113.0(6) . . ?
C22 N32 C34 121.3(6) . . ?
C42 N31 C36 121.4(6) . . ?
C42 N31 C33 110.8(6) . . ?
C36 N31 C33 123.8(6) . . ?
C5 N11 C14 124.1(7) . . ?
C5 N11 C57 111.2(8) . . ?
C14 N11 C57 124.0(7) . . ?
C40 N30 C21 123.0(7) . . ?
C40 N30 C27 112.5(6) . . ?
C21 N30 C27 123.9(7) . . ?
C9 N10 C15 114.5(7) . . ?
C9 N10 C14 122.4(7) . . ?
C15 N10 C14 121.4(7) . . ?
C19 N29 C25 111.7(6) . . ?
C19 N29 C37 124.6(6) . . ?
C25 N29 C37 121.8(6) . . ?
C24 N28 C21 124.3(6) . . ?
C24 N28 C23 108.3(6) . . ?
C21 N28 C23 123.6(6) . . ?
C42 N27 C23 113.5(6) . . ?
C42 N27 C31 120.6(6) . . ?
C23 N27 C31 125.8(6) . . ?
C20 N26 C39 121.3(6) . 2_576 ?
C20 N26 C38 111.0(5) . . ?
C39 N26 C38 121.3(6) 2_576 . ?
C8 N9 C3 123.5(7) . . ?
C8 N9 C4 113.1(8) . . ?
C3 N9 C4 121.7(8) . . ?
O9 C40 N30 127.8(7) . . ?
O9 C40 N19 122.4(7) . . ?
N30 C40 N19 109.8(7) . . ?
C41 N25 C30 112.1(6) . . ?
C41 N25 C35 122.1(6) . . ?
C30 N25 C35 121.8(6) . . ?
N26 C39 N21 110.0(6) 2_576 . ?
C26 N23 C35 122.8(6) . . ?
C26 N23 C34 111.9(6) . . ?
C35 N23 C34 122.8(6) . . ?
C41 N22 C25 111.8(6) . . ?
C41 N22 C36 121.0(6) . . ?
C25 N22 C36 122.0(6) . . ?
N20 C38 N26 113.7(6) . . ?
N20 C38 C34 103.9(6) . . ?
N26 C38 C34 102.9(5) . . ?
C29 N21 C32 113.4(6) . . ?
C29 N21 C39 120.3(6) . . ?
C32 N21 C39 119.6(6) . . ?
C26 N20 C38 112.3(6) . . ?
C26 N20 C28 121.8(6) . 2_576 ?
C38 N20 C28 124.7(6) . 2_576 ?
N18 C37 N29 112.3(6) . . ?
N19 C28 N20 113.0(6) . 2_576 ?
C24 N18 C37 121.3(6) . . ?
C24 N18 C33 113.5(6) . . ?
C37 N18 C33 122.6(6) . . ?
C12 N8 C18 114.0(8) . . ?
C12 N8 C1 120.4(8) . . ?
C18 N8 C1 119.2(9) . . ?
N31 C36 N22 111.9(6) . . ?
N23 C35 N25 113.5(6) . . ?
N23 C34 N32 114.7(6) . . ?
N23 C34 C38 103.4(6) . . ?
N32 C34 C38 103.6(6) . . ?
N31 C33 N18 113.3(6) . . ?
N31 C33 C23 104.1(6) . . ?
N18 C33 C23 103.5(6) . . ?
C19 N17 C22 124.3(6) . . ?
C19 N17 C30 109.7(6) . . ?
C22 N17 C30 122.9(6) . . ?
C51 N7 C6 111.0(7) . . ?
C51 N7 C7 120.9(8) . . ?
C6 N7 C7 126.2(8) . . ?
N19 C32 N21 113.2(6) . . ?
N19 C32 C27 104.0(6) . . ?
N21 C32 C27 101.5(6) . . ?
N11 C14 N10 113.7(6) . . ?
N27 C31 N24 113.3(6) . . ?
N25 C30 N17 112.6(6) . . ?
N25 C30 C25 104.0(6) . . ?
N17 C30 C25 103.3(6) . . ?
O8 C29 N21 127.5(7) . . ?
O8 C29 N24 124.2(7) . . ?
N21 C29 N24 108.1(6) . . ?
O4 C12 N12 126.1(10) . . ?
O4 C12 N8 125.2(9) . . ?
N12 C12 N8 108.6(9) . . ?
C9 N5 C13 121.1(7) . . ?
C9 N5 C6 109.3(7) . . ?
C13 N5 C6 124.5(7) . . ?
C40 N19 C28 123.3(7) . . ?
C40 N19 C32 109.7(7) . . ?
C28 N19 C32 123.8(7) . . ?
C53 N4 C17 122.7(8) . . ?
C53 N4 C4 111.9(8) . . ?
C17 N4 C4 121.7(8) . . ?
C53 N3 C11 113.9(8) . . ?
C53 N3 C50 123.3(8) . . ?
C11 N3 C50 119.1(9) . . ?
C56 N2 C13 120.9(8) . . ?
C56 N2 C55 112.5(8) . . ?
C13 N2 C55 123.1(8) . . ?
C5 N1 C3 122.1(7) . . ?
C5 N1 C2 112.2(8) . . ?
C3 N1 C2 122.7(7) . . ?
N30 C27 N24 114.5(6) . . ?
N30 C27 C32 103.9(6) . . ?
N24 C27 C32 103.8(6) . . ?
N10 C15 N6 113.4(7) . . ?
N10 C15 C6 102.4(7) . . ?
N6 C15 C6 101.6(7) . . ?
N13 C18 N8 118.2(9) . . ?
N13 C18 C55 103.3(7) . . ?
N8 C18 C55 99.9(8) . . ?
N4 C17 N14 112.4(9) . . ?
O7 C26 N23 125.5(7) . . ?
O7 C26 N20 125.9(7) . . ?
N23 C26 N20 108.5(7) . . ?
C18 N13 C56 114.5(9) . . ?
C18 N13 C50 120.1(9) . 2_567 ?
C56 N13 C50 122.7(8) . 2_567 ?
N22 C25 N29 113.1(6) . . ?
N22 C25 C30 102.4(6) . . ?
N29 C25 C30 104.1(6) . . ?
C52 N14 C17 123.2(8) . . ?
C52 N14 C2 111.0(8) . . ?
C17 N14 C2 122.1(8) . . ?
O11 C24 N18 127.8(7) . . ?
O11 C24 N28 122.1(6) . . ?
N18 C24 N28 110.1(6) . . ?
N27 C23 C33 104.1(6) . . ?
N27 C23 N28 113.7(6) . . ?
C33 C23 N28 103.8(6) . . ?
N32 C22 N17 114.6(6) . . ?
N30 C21 N28 113.9(6) . . ?
O10 C20 N32 127.5(6) . . ?
O10 C20 N26 123.3(6) . . ?
N32 C20 N26 109.2(6) . . ?
N5 C13 N2 112.0(7) . . ?
C12 N12 C55 112.6(8) . . ?
C12 N12 C7 121.0(8) . . ?
C55 N12 C7 122.7(8) . . ?
N40 C11 N3 115.4(8) 2_567 . ?
N40 C11 C4 105.0(8) 2_567 . ?
N3 C11 C4 101.5(8) . . ?
C51 N6 C54 123.4(9) . . ?
C51 N6 C15 112.0(8) . . ?
C54 N6 C15 123.2(8) . . ?
O2 C9 N10 127.6(8) . . ?
O2 C9 N5 124.1(8) . . ?
N10 C9 N5 108.1(7) . . ?
O1 C8 N9 127.3(8) . . ?
O1 C8 N40 124.2(8) . 2_567 ?
N9 C8 N40 108.4(7) . 2_567 ?
N12 C7 N7 112.1(7) . . ?
N7 C6 N5 113.1(7) . . ?
N7 C6 C15 105.5(7) . . ?
N5 C6 C15 105.2(7) . . ?
O3 C5 N1 128.7(9) . . ?
O3 C5 N11 123.0(8) . . ?
N1 C5 N11 108.2(8) . . ?
O12 C19 N29 125.8(7) . . ?
O12 C19 N17 123.3(8) . . ?
N29 C19 N17 110.9(7) . . ?
N4 C4 N9 113.0(8) . . ?
N4 C4 C11 103.7(7) . . ?
N9 C4 C11 101.8(8) . . ?
N1 C3 N9 114.8(7) . . ?
N1 C2 N14 113.3(7) . . ?
N1 C2 C57 103.4(7) . . ?
N14 C2 C57 103.6(7) . . ?
N40 C1 N8 113.4(8) . . ?
C52 N41 C54 121.3(9) . . ?
C52 N41 C57 114.3(9) . . ?
C54 N41 C57 123.4(9) . . ?
O14 C42 N27 128.3(7) . . ?
O14 C42 N31 124.6(7) . . ?
N27 C42 N31 107.0(7) . . ?
C8 N40 C11 111.5(8) 2_567 2_567 ?
C8 N40 C1 120.8(8) 2_567 . ?
C11 N40 C1 123.0(9) 2_567 . ?
N11 C57 N41 115.7(7) . . ?
N11 C57 C2 104.2(7) . . ?
N41 C57 C2 102.5(7) . . ?
O13 C41 N25 127.4(7) . . ?
O13 C41 N22 123.6(8) . . ?
N25 C41 N22 109.0(7) . . ?
O6 C56 N2 127.2(10) . . ?
O6 C56 N13 124.6(11) . . ?
N2 C56 N13 108.1(9) . . ?
N12 C55 N2 114.5(7) . . ?
N12 C55 C18 104.4(7) . . ?
N2 C55 C18 101.3(7) . . ?
N6 C54 N41 113.1(8) . . ?
O5 C53 N3 128.9(10) . . ?
O5 C53 N4 122.8(11) . . ?
N3 C53 N4 108.3(8) . . ?
O17 C52 N41 128.5(11) . . ?
O17 C52 N14 123.2(9) . . ?
N41 C52 N14 108.2(10) . . ?
O18 C51 N6 123.3(11) . . ?
O18 C51 N7 127.0(10) . . ?
N6 C51 N7 109.7(8) . . ?
N13 C50 N3 113.9(8) 2_567 . ?
C03 S1 C04 113.6(14) . . ?
O02 C01 O01 126.1(18) . . ?
O02 C01 C02 123(2) . . ?
O01 C01 C02 110.4(18) . . ?
C05 C02 C01 131.6(17) . . ?
C05 C02 N01 119.2(13) . . ?
C01 C02 N01 108.4(13) . . ?
C05 C04 S1 103(2) . . ?
C02 C05 C04 149(3) . . ?

loop_
_geom_bond_atom_site_label_1
_geom_bond_atom_site_label_2
_geom_bond_distance
_geom_bond_site_symmetry_2
_geom_bond_publ_flag
Cd1 Cl1 2.428(2) . ?
Cd1 Cl3 2.452(3) . ?
Cd1 Cl2 2.472(3) . ?
Cd1 Cl4 2.488(3) . ?
O12 C19 1.257(10) . ?
O11 C24 1.252(9) . ?
O10 C20 1.233(8) . ?
N24 C29 1.383(9) . ?
N24 C27 1.447(10) . ?
N24 C31 1.455(10) . ?
N32 C20 1.328(9) . ?
N32 C22 1.436(9) . ?
N32 C34 1.473(9) . ?
N31 C42 1.393(9) . ?
N31 C36 1.424(10) . ?
N31 C33 1.454(9) . ?
N11 C5 1.388(12) . ?
N11 C14 1.443(12) . ?
N11 C57 1.457(11) . ?
N30 C40 1.320(11) . ?
N30 C21 1.430(10) . ?
N30 C27 1.446(9) . ?
N10 C9 1.382(11) . ?
N10 C15 1.437(10) . ?
N10 C14 1.463(10) . ?
O3 C5 1.228(10) . ?
N29 C19 1.323(10) . ?
N29 C25 1.468(9) . ?
N29 C37 1.474(9) . ?
O9 C40 1.255(10) . ?
O8 C29 1.256(9) . ?
N28 C24 1.394(9) . ?
N28 C21 1.453(10) . ?
N28 C23 1.510(10) . ?
N27 C42 1.358(10) . ?
N27 C23 1.422(9) . ?
N27 C31 1.443(9) . ?
O7 C26 1.237(9) . ?
N26 C20 1.425(9) . ?
N26 C39 1.461(10) 2_576 ?
N26 C38 1.462(8) . ?
N9 C8 1.349(11) . ?
N9 C3 1.452(12) . ?
N9 C4 1.477(11) . ?
C40 N19 1.424(10) . ?
N25 C41 1.324(10) . ?
N25 C30 1.459(9) . ?
N25 C35 1.488(9) . ?
C39 N26 1.461(10) 2_576 ?
C39 N21 1.491(10) . ?
N23 C26 1.382(10) . ?
N23 C35 1.437(9) . ?
N23 C34 1.456(10) . ?
N22 C41 1.370(10) . ?
N22 C25 1.457(10) . ?
N22 C36 1.525(10) . ?
C38 N20 1.437(9) . ?
C38 C34 1.568(10) . ?
N21 C29 1.326(9) . ?
N21 C32 1.474(9) . ?
N20 C26 1.389(10) . ?
N20 C28 1.445(10) 2_576 ?
C37 N18 1.454(9) . ?
C28 N19 1.437(11) . ?
C28 N20 1.445(10) 2_576 ?
N18 C24 1.307(9) . ?
N18 C33 1.467(10) . ?
N8 C12 1.375(13) . ?
N8 C18 1.461(12) . ?
N8 C1 1.476(12) . ?
O2 C9 1.209(10) . ?
C33 C23 1.506(10) . ?
N17 C19 1.377(9) . ?
N17 C22 1.442(9) . ?
N17 C30 1.483(9) . ?
N7 C51 1.368(14) . ?
N7 C6 1.428(11) . ?
N7 C7 1.451(11) . ?
C32 N19 1.438(10) . ?
C32 C27 1.550(11) . ?
C30 C25 1.524(10) . ?
C12 O4 1.223(12) . ?
C12 N12 1.362(12) . ?
N5 C9 1.398(11) . ?
N5 C13 1.424(11) . ?
N5 C6 1.493(11) . ?
N4 C53 1.373(12) . ?
N4 C17 1.445(14) . ?
N4 C4 1.461(12) . ?
N3 C53 1.336(14) . ?
N3 C11 1.477(12) . ?
N3 C50 1.480(13) . ?
N2 C56 1.352(13) . ?
N2 C13 1.458(11) . ?
N2 C55 1.475(10) . ?
N1 C5 1.374(11) . ?
N1 C3 1.399(12) . ?
N1 C2 1.455(10) . ?
O1 C8 1.205(10) . ?
C15 N6 1.468(11) . ?
C15 C6 1.550(13) . ?
C18 N13 1.383(13) . ?
C18 C55 1.614(13) . ?
C17 N14 1.449(15) . ?
N13 C56 1.396(13) . ?
N13 C50 1.442(12) 2_567 ?
N14 C52 1.408(14) . ?
N14 C2 1.470(11) . ?
N12 C55 1.433(11) . ?
N12 C7 1.447(11) . ?
C11 N40 1.435(12) 2_567 ?
C11 C4 1.551(15) . ?
N6 C51 1.356(12) . ?
N6 C54 1.440(14) . ?
C8 N40 1.395(11) 2_567 ?
C2 C57 1.542(14) . ?
C1 N40 1.449(12) . ?
O14 C42 1.224(9) . ?
O18 C51 1.292(12) . ?
O13 C41 1.271(10) . ?
O17 C52 1.245(13) . ?
O6 C56 1.249(12) . ?
N41 C52 1.316(13) . ?
N41 C54 1.474(14) . ?
N41 C57 1.476(11) . ?
O5 C53 1.241(12) . ?
N40 C8 1.395(11) 2_567 ?
N40 C11 1.435(12) 2_567 ?
C50 N13 1.442(12) 2_567 ?
C03 S1 1.421(9) . ?
S1 C04 1.715(10) . ?
N01 C02 1.497(16) . ?
O01 C01 1.39(2) . ?
O02 C01 1.24(2) . ?
C01 C02 1.50(2) . ?
C02 C05 1.315(9) . ?
C04 C05 1.48(3) . ?

loop_
_platon_squeeze_void_nr
_platon_squeeze_void_average_x
_platon_squeeze_void_average_y
_platon_squeeze_void_average_z
_platon_squeeze_void_volume
_platon_squeeze_void_count_electrons
_platon_squeeze_void_content
1 -0.010 0.001 0.001 1767 493 ' '
